data_7703384
loop_
_publ_author_name
'Kitagawa, Yuichi'
'Kumagai, Marina'
'Nakanishi, Takayuki'
'Fushimi, Koji'
'Hasegawa, Yasuchika'

_publ_section_title
;
 First aggregation-induced emission of a Tb(iii) luminophore based on
 modulation of ligand-ligand charge transfer bands.
;
_journal_issue 8
_journal_name_full 'Dalton transactions (Cambridge, England : 2003)'
_journal_page_first 2431
_journal_page_last 2436
_journal_paper_doi 10.1039/d0dt00094a
_journal_volume 49
_journal_year 2020
_chemical_formula_moiety 'C29 H29 Gd N4 O6'
_chemical_formula_sum 'C29 H29 Gd N4 O6'
_chemical_formula_weight 686.81
_space_group_crystal_system monoclinic
_space_group_IT_number 15
_space_group_name_Hall '-I 2ya'
_space_group_name_H-M_alt 'I 1 2/a 1'
_atom_sites_solution_hydrogens geom
_atom_sites_solution_primary dual
_audit_creation_date 2018-02-16
_audit_creation_method
;
Olex2 1.2-ac3
(compiled 2017.08.10 svn.r3458 for OlexSys, GUI svn.r5381)
;
_audit_update_record
;
2020-01-05 deposited with the CCDC.	2020-01-22 downloaded from the CCDC.
;
_cell_angle_alpha 90
_cell_angle_beta 95.821(15)
_cell_angle_gamma 90
_cell_formula_units_Z 8
_cell_length_a 14.962(2)
_cell_length_b 17.893(4)
_cell_length_c 23.016(5)
_cell_measurement_reflns_used 720
_cell_measurement_temperature 293(2)
_cell_measurement_theta_max 21.3980
_cell_measurement_theta_min 2.4470
_cell_volume 6130(2)
_computing_cell_refinement 'CrysAlisPro 1.171.39.43a (Rigaku OD, 2018)'
_computing_data_collection 'CrysAlisPro 1.171.39.43a (Rigaku OD, 2018)'
_computing_data_reduction 'CrysAlisPro 1.171.39.43a (Rigaku OD, 2018)'
_computing_molecular_graphics 'Olex2 (Dolomanov et al., 2009)'
_computing_publication_material 'Olex2 (Dolomanov et al., 2009)'
_computing_structure_refinement 'ShelXL (Sheldrick, 2015)'
_computing_structure_solution 'ShelXT (Sheldrick, 2015)'
_diffrn_ambient_temperature 293(2)
_diffrn_detector 'CCD plate'
_diffrn_measured_fraction_theta_full 0.999
_diffrn_measured_fraction_theta_max 0.871
_diffrn_measurement_details
;
List of Runs (angles in degrees, time in seconds):

  # Type    Start    End  Width  t~exp~   \w     \q     \k     \f   Frames
#--------------------------------------------------------------------------
  1  \w     60.00  94.00   0.50    0.50    --    5.00  43.00-120.00   68
  2  \w    -97.00  72.00   0.50    0.50    --   -7.20  43.00 150.00  338
  3  \w      8.00  53.00   0.50    0.50    --   -7.20  14.00  60.00   90
  4  \w    -97.00 -45.00   0.50    0.50    --   -7.20  14.00  60.00  104
;
_diffrn_measurement_device 'four-circle diffractometer'
_diffrn_measurement_device_type 'XtaLAB AFC11 (RCD3): quarter-chi single'
_diffrn_measurement_method '\w scans'
_diffrn_orient_matrix_type 'CrysAlisPro convention (1999,Acta A55,543-557)'
_diffrn_orient_matrix_UB_11 -0.0093219000
_diffrn_orient_matrix_UB_12 -0.0312835000
_diffrn_orient_matrix_UB_13 -0.0185851000
_diffrn_orient_matrix_UB_21 -0.0095662000
_diffrn_orient_matrix_UB_22 -0.0217382000
_diffrn_orient_matrix_UB_23 0.0243664000
_diffrn_orient_matrix_UB_31 -0.0457522000
_diffrn_orient_matrix_UB_32 0.0108953000
_diffrn_orient_matrix_UB_33 -0.0045792000
_diffrn_radiation_monochromator mirror
_diffrn_radiation_probe x-ray
_diffrn_radiation_type MoK\a
_diffrn_radiation_wavelength 0.71073
_diffrn_reflns_av_R_equivalents 0.2270
_diffrn_reflns_av_unetI/netI 0.3169
_diffrn_reflns_Laue_measured_fraction_full 0.999
_diffrn_reflns_Laue_measured_fraction_max 0.871
_diffrn_reflns_limit_h_max 20
_diffrn_reflns_limit_h_min -19
_diffrn_reflns_limit_k_max 22
_diffrn_reflns_limit_k_min -24
_diffrn_reflns_limit_l_max 30
_diffrn_reflns_limit_l_min -23
_diffrn_reflns_number 26114
_diffrn_reflns_point_group_measured_fraction_full 0.999
_diffrn_reflns_point_group_measured_fraction_max 0.871
_diffrn_reflns_theta_full 25.242
_diffrn_reflns_theta_max 29.103
_diffrn_reflns_theta_min 2.416
_diffrn_source 'Rotating-anode X-ray tube (dual wavelength)'
_diffrn_source_type 'Rigaku (Mo) X-ray DW Source'
_exptl_absorpt_coefficient_mu 2.209
_exptl_absorpt_correction_T_max 1.00000
_exptl_absorpt_correction_T_min 0.19350
_exptl_absorpt_correction_type multi-scan
_exptl_absorpt_process_details
;
CrysAlisPro 1.171.39.43a (Rigaku Oxford Diffraction, 2018)
Empirical absorption correction using spherical harmonics,
 implemented in SCALE3 ABSPACK scaling algorithm.
;
_exptl_crystal_colour colourless
_exptl_crystal_colour_primary colourless
_exptl_crystal_density_diffrn 1.488
_exptl_crystal_description needle
_exptl_crystal_F_000 2744
_exptl_crystal_size_max 0.167
_exptl_crystal_size_mid 0.068
_exptl_crystal_size_min 0.024
_refine_diff_density_max 1.219
_refine_diff_density_min -1.713
_refine_diff_density_rms 0.234
_refine_ls_extinction_method none
_refine_ls_goodness_of_fit_ref 0.906
_refine_ls_hydrogen_treatment constr
_refine_ls_matrix_type full
_refine_ls_number_parameters 367
_refine_ls_number_reflns 7182
_refine_ls_number_restraints 0
_refine_ls_restrained_S_all 0.906
_refine_ls_R_factor_all 0.1902
_refine_ls_R_factor_gt 0.0780
_refine_ls_shift/su_max 0.000
_refine_ls_shift/su_mean 0.000
_refine_ls_structure_factor_coef Fsqd
_refine_ls_weighting_details 'w=1/[\s^2^(Fo^2^)+(0.0327P)^2^] where P=(Fo^2^+2Fc^2^)/3'
_refine_ls_weighting_scheme calc
_refine_ls_wR_factor_gt 0.1285
_refine_ls_wR_factor_ref 0.1576
_reflns_Friedel_coverage 0.000
_reflns_number_gt 3269
_reflns_number_total 7182
_reflns_threshold_expression 'I > 2\s(I)'
_cod_data_source_file d0dt00094a2.cif
_cod_data_source_block gdacacdpq
_cod_depositor_comments 'Adding full bibliography for 7703382--7703385.cif.'
_cod_database_code 7703384
_shelx_shelxl_version_number 2016/6
_chemical_oxdiff_formula 'C29 H26 Gd N4 O6'
_shelx_space_group_comment
;
The symmetry employed for this shelxl refinement is uniquely defined
by the following loop, which should always be used as a source of
symmetry information in preference to the above space-group names.
They are only intended as comments.
;
_reflns_odcompleteness_completeness 99.86
_reflns_odcompleteness_iscentric 1
_reflns_odcompleteness_theta 26.32
_olex2_refinement_description
;
1. Fixed Uiso
 At 1.2 times of:
  All C(H) groups
 At 1.5 times of:
  All C(H,H,H) groups
2.a Aromatic/amide H refined with riding coordinates:
 C00E(H00E), C00I(H00I), C00J(H00J), C00K(H00K), C00L(H00L), C00Q(H00Q),
 C00S(H00S), C00T(H00T), C00U(H00U), C011(H011), C013(H013)
2.b Idealised Me refined as rotating group:
 C00G(H00A,H00B,H00C), C00N(H00D,H00F,H00G), C00Z(H00H,H00M,H00N), C014(H01A,
 H01B,H01C), C015(H01D,H01E,H01F), C016(H01G,H01H,H01I)
;
_olex2_submission_special_instructions 'No special instructions were received'
_oxdiff_exptl_absorpt_empirical_details
;
Empirical correction (ABSPACK) includes:
- Absorption correction using spherical harmonics
- Frame scaling
;
_oxdiff_exptl_absorpt_empirical_full_max 3.587
_oxdiff_exptl_absorpt_empirical_full_min 0.398

loop_
_space_group_symop_operation_xyz
'x, y, z'
'-x+1/2, y, -z'
'x+1/2, y+1/2, z+1/2'
'-x+1, y+1/2, -z+1/2'
'-x, -y, -z'
'x-1/2, -y, z'
'-x+1/2, -y+1/2, -z+1/2'
'x, -y+1/2, z+1/2'

loop_
_atom_site_label
_atom_site_type_symbol
_atom_site_fract_x
_atom_site_fract_y
_atom_site_fract_z
_atom_site_U_iso_or_equiv
_atom_site_adp_type
_atom_site_occupancy
_atom_site_site_symmetry_order
_atom_site_calc_flag
_atom_site_refinement_flags_posn
Gd01 Gd 0.45193(3) 0.22844(3) 0.63419(2) 0.01956(16) Uani 1 1 d .
O004 O 0.3358(4) 0.3029(4) 0.6671(2) 0.0206(16) Uani 1 1 d .
O005 O 0.4860(4) 0.2437(4) 0.7353(3) 0.0267(18) Uani 1 1 d .
O006 O 0.4696(4) 0.1067(4) 0.6683(3) 0.0245(17) Uani 1 1 d .
O007 O 0.3151(4) 0.1659(4) 0.6028(3) 0.0204(16) Uani 1 1 d .
O008 O 0.4934(4) 0.1651(4) 0.5507(3) 0.0291(17) Uani 1 1 d .
N009 N 0.5020(5) 0.3701(4) 0.6336(3) 0.0169(18) Uani 1 1 d .
O00A O 0.6100(4) 0.2279(4) 0.6407(3) 0.0310(16) Uani 1 1 d .
N00B N 0.3336(5) 0.5517(5) 0.4584(3) 0.024(2) Uani 1 1 d .
N00C N 0.4002(5) 0.3071(5) 0.5417(3) 0.0189(19) Uani 1 1 d .
N00D N 0.4351(5) 0.6182(5) 0.5551(3) 0.026(2) Uani 1 1 d .
C00E C 0.3658(6) 0.3097(6) 0.7697(4) 0.024(2) Uani 1 1 d .
H00E H 0.344077 0.328185 0.803268 0.028 Uiso 1 1 calc R
C00F C 0.3143(7) 0.3243(6) 0.7164(4) 0.024(2) Uani 1 1 d .
C00G C 0.2313(6) 0.3709(6) 0.7160(4) 0.027(3) Uani 1 1 d .
H00A H 0.242418 0.419609 0.700753 0.040 Uiso 1 1 calc GR
H00B H 0.214957 0.375689 0.755138 0.040 Uiso 1 1 calc GR
H00C H 0.183108 0.347486 0.691930 0.040 Uiso 1 1 calc GR
C00H C 0.4448(6) 0.2710(6) 0.7768(4) 0.023(2) Uani 1 1 d .
C00I C 0.3463(7) 0.0382(6) 0.6226(4) 0.026(2) Uani 1 1 d .
H00I H 0.323671 -0.009808 0.615955 0.031 Uiso 1 1 calc R
C00J C 0.3444(6) 0.6250(6) 0.4638(4) 0.026(3) Uani 1 1 d .
H00J H 0.317138 0.655461 0.434441 0.031 Uiso 1 1 calc R
C00K C 0.5541(6) 0.3990(6) 0.6759(4) 0.024(2) Uani 1 1 d .
H00K H 0.583969 0.366808 0.703022 0.029 Uiso 1 1 calc R
C00L C 0.5264(6) 0.5256(5) 0.6436(4) 0.020(2) Uani 1 1 d .
H00L H 0.534374 0.576872 0.647889 0.024 Uiso 1 1 calc R
C00M C 0.5665(7) 0.1402(6) 0.5354(4) 0.026(2) Uani 1 1 d .
C00N C 0.4911(6) 0.2588(6) 0.8374(4) 0.028(3) Uani 1 1 d .
H00D H 0.501974 0.206399 0.843668 0.042 Uiso 1 1 calc GR
H00F H 0.453557 0.277086 0.865753 0.042 Uiso 1 1 calc GR
H00G H 0.547260 0.285219 0.841483 0.042 Uiso 1 1 calc GR
C00O C 0.4068(6) 0.3834(6) 0.5427(4) 0.019(2) Uani 1 1 d .
C00P C 0.3758(6) 0.5099(6) 0.5020(4) 0.023(2) Uani 1 1 d .
C00Q C 0.6521(7) 0.1521(6) 0.5621(5) 0.035(3) Uani 1 1 d .
H00Q H 0.700032 0.129974 0.545768 0.042 Uiso 1 1 calc R
C00R C 0.4704(6) 0.4952(5) 0.5954(4) 0.014(2) Uani 1 1 d .
C00S C 0.3949(7) 0.6594(6) 0.5117(5) 0.034(3) Uani 1 1 d .
H00S H 0.400255 0.711127 0.512968 0.040 Uiso 1 1 calc R
C00T C 0.5683(6) 0.4762(6) 0.6833(4) 0.024(2) Uani 1 1 d .
H00T H 0.605886 0.493829 0.715039 0.029 Uiso 1 1 calc R
C00U C 0.3232(6) 0.3929(6) 0.4479(4) 0.025(3) Uani 1 1 d .
H00U H 0.296448 0.421136 0.416987 0.030 Uiso 1 1 calc R
C00V C 0.4603(6) 0.4173(6) 0.5933(4) 0.017(2) Uani 1 1 d .
C00W C 0.4260(6) 0.5435(5) 0.5499(4) 0.019(2) Uani 1 1 d .
C00X C 0.6710(7) 0.1964(6) 0.6133(4) 0.027(3) Uani 1 1 d .
C00Y C 0.3682(6) 0.4288(6) 0.4978(4) 0.020(2) Uani 1 1 d .
C00Z C 0.4824(7) -0.0274(6) 0.6703(4) 0.033(3) Uani 1 1 d .
H00H H 0.525030 -0.037840 0.642919 0.049 Uiso 1 1 calc GR
H00M H 0.440373 -0.068008 0.670379 0.049 Uiso 1 1 calc GR
H00N H 0.513347 -0.021803 0.708682 0.049 Uiso 1 1 calc GR
C010 C 0.4325(7) 0.0439(6) 0.6530(4) 0.029(3) Uani 1 1 d .
C011 C 0.3195(6) 0.3170(6) 0.4459(4) 0.022(2) Uani 1 1 d .
H011 H 0.290990 0.292181 0.413696 0.027 Uiso 1 1 calc R
C012 C 0.2918(6) 0.0970(6) 0.6017(4) 0.025(2) Uani 1 1 d .
C013 C 0.3594(6) 0.2782(6) 0.4931(4) 0.023(2) Uani 1 1 d .
H013 H 0.357505 0.226367 0.490699 0.027 Uiso 1 1 calc R
C014 C 0.5596(8) 0.0969(7) 0.4784(4) 0.039(3) Uani 1 1 d .
H01A H 0.611402 0.065472 0.477564 0.058 Uiso 1 1 calc GR
H01B H 0.556663 0.131300 0.446259 0.058 Uiso 1 1 calc GR
H01C H 0.506352 0.066661 0.475428 0.058 Uiso 1 1 calc GR
C015 C 0.7680(7) 0.2100(7) 0.6350(5) 0.042(3) Uani 1 1 d .
H01D H 0.789793 0.252530 0.615273 0.063 Uiso 1 1 calc GR
H01E H 0.802992 0.166820 0.627389 0.063 Uiso 1 1 calc GR
H01F H 0.773007 0.219450 0.676296 0.063 Uiso 1 1 calc GR
C016 C 0.1973(6) 0.0815(6) 0.5741(4) 0.033(3) Uani 1 1 d .
H01G H 0.155638 0.112920 0.591772 0.049 Uiso 1 1 calc GR
H01H H 0.182608 0.030057 0.579942 0.049 Uiso 1 1 calc GR
H01I H 0.193856 0.091873 0.532968 0.049 Uiso 1 1 calc GR

loop_
_atom_site_aniso_label
_atom_site_aniso_U_11
_atom_site_aniso_U_22
_atom_site_aniso_U_33
_atom_site_aniso_U_23
_atom_site_aniso_U_13
_atom_site_aniso_U_12
Gd01 0.0188(3) 0.0189(3) 0.0205(2) -0.0005(3) -0.00036(17) 0.0014(3)
O004 0.025(4) 0.025(4) 0.011(3) 0.000(3) -0.004(3) 0.000(3)
O005 0.026(4) 0.035(5) 0.019(3) 0.000(3) -0.003(3) 0.000(3)
O006 0.021(4) 0.020(4) 0.029(4) -0.013(3) -0.012(3) -0.001(3)
O007 0.012(3) 0.019(4) 0.029(4) -0.001(3) -0.005(3) -0.004(3)
O008 0.020(4) 0.035(5) 0.033(4) -0.001(3) 0.006(3) 0.003(3)
N009 0.015(4) 0.018(5) 0.018(4) 0.005(4) 0.000(3) 0.001(4)
O00A 0.031(4) 0.025(4) 0.036(4) 0.001(4) -0.001(3) 0.009(4)
N00B 0.028(5) 0.024(5) 0.020(5) 0.010(4) 0.008(4) -0.003(4)
N00C 0.014(4) 0.026(5) 0.015(4) -0.001(4) -0.005(3) -0.008(4)
N00D 0.029(5) 0.015(5) 0.035(5) 0.007(4) 0.006(4) 0.007(4)
C00E 0.026(6) 0.026(6) 0.019(5) -0.011(4) 0.001(4) -0.001(5)
C00F 0.028(6) 0.018(6) 0.026(6) -0.003(5) 0.008(5) -0.003(5)
C00G 0.021(6) 0.028(7) 0.031(6) 0.006(5) -0.003(4) 0.005(5)
C00H 0.026(5) 0.023(6) 0.020(5) 0.005(5) 0.007(4) -0.004(5)
C00I 0.032(6) 0.005(5) 0.043(7) -0.002(5) 0.012(5) -0.007(5)
C00J 0.023(6) 0.021(7) 0.034(6) 0.018(5) 0.002(5) 0.006(5)
C00K 0.018(5) 0.034(7) 0.020(5) 0.006(5) -0.001(4) 0.010(5)
C00L 0.017(5) 0.007(5) 0.033(6) -0.006(4) -0.010(4) 0.004(4)
C00M 0.036(7) 0.021(6) 0.021(6) 0.011(5) 0.007(5) 0.008(5)
C00N 0.026(6) 0.035(7) 0.023(5) -0.005(5) 0.003(4) -0.001(5)
C00O 0.018(5) 0.017(6) 0.020(5) 0.007(4) -0.003(4) -0.002(5)
C00P 0.020(5) 0.025(7) 0.024(6) 0.007(5) 0.001(4) 0.011(5)
C00Q 0.036(7) 0.032(8) 0.037(7) 0.005(6) 0.010(5) 0.006(6)
C00R 0.011(5) 0.006(5) 0.025(5) -0.007(4) 0.004(4) 0.002(4)
C00S 0.023(6) 0.026(7) 0.053(8) 0.005(6) 0.011(5) 0.012(5)
C00T 0.026(6) 0.023(6) 0.024(6) -0.004(5) 0.002(4) -0.003(5)
C00U 0.018(6) 0.036(7) 0.022(5) 0.003(5) 0.007(4) 0.002(5)
C00V 0.015(5) 0.029(6) 0.008(4) -0.004(4) -0.002(4) -0.004(5)
C00W 0.022(6) 0.015(6) 0.021(5) 0.004(5) 0.006(4) -0.001(5)
C00X 0.030(6) 0.014(6) 0.037(6) 0.017(5) 0.006(5) -0.001(5)
C00Y 0.013(5) 0.024(6) 0.023(5) 0.001(5) 0.007(4) 0.010(5)
C00Z 0.041(7) 0.030(7) 0.025(6) 0.008(5) -0.003(5) 0.004(6)
C010 0.039(7) 0.028(7) 0.021(6) 0.007(5) 0.009(5) 0.018(6)
C011 0.016(5) 0.035(7) 0.016(5) 0.000(5) 0.002(4) 0.006(5)
C012 0.026(6) 0.031(7) 0.017(5) 0.002(5) 0.001(4) -0.001(5)
C013 0.025(5) 0.016(6) 0.027(5) 0.007(5) 0.002(4) -0.003(5)
C014 0.050(8) 0.042(8) 0.025(6) -0.002(5) 0.006(5) 0.006(6)
C015 0.020(6) 0.042(9) 0.064(8) 0.001(6) 0.007(5) 0.001(5)
C016 0.031(6) 0.040(8) 0.030(6) 0.011(5) 0.013(5) 0.007(6)

loop_
_atom_type_symbol
_atom_type_description
_atom_type_scat_dispersion_real
_atom_type_scat_dispersion_imag
_atom_type_scat_source
C C 0.0033 0.0016 'International Tables Vol C Tables 4.2.6.8 and 6.1.1.4'
H H 0.0000 0.0000 'International Tables Vol C Tables 4.2.6.8 and 6.1.1.4'
Gd Gd -0.1653 3.9035 'International Tables Vol C Tables 4.2.6.8 and 6.1.1.4'
N N 0.0061 0.0033 'International Tables Vol C Tables 4.2.6.8 and 6.1.1.4'
O O 0.0106 0.0060 'International Tables Vol C Tables 4.2.6.8 and 6.1.1.4'

loop_
_exptl_crystal_face_index_h
_exptl_crystal_face_index_k
_exptl_crystal_face_index_l
_exptl_crystal_face_perp_dist
2 18 21 0.0090
0 21 18 0.0091
2 -21 -18 0.0277
-21 -4 1 0.0282
-3 24 -7 0.0101
20 6 -2 0.1150
4 -24 7 0.0121

loop_
_geom_angle_atom_site_label_1
_geom_angle_atom_site_label_2
_geom_angle_atom_site_label_3
_geom_angle
O004 Gd01 O007 74.1(2)
O004 Gd01 N009 71.4(2)
O004 Gd01 N00C 77.9(2)
O005 Gd01 O004 73.2(2)
O005 Gd01 O007 116.7(2)
O005 Gd01 O008 144.3(2)
O005 Gd01 N009 81.9(2)
O005 Gd01 O00A 79.7(2)
O005 Gd01 N00C 139.9(2)
O006 Gd01 O004 118.7(2)
O006 Gd01 O005 76.6(2)
O006 Gd01 O007 74.1(2)
O006 Gd01 O008 78.2(2)
O006 Gd01 N009 151.5(2)
O006 Gd01 O00A 84.0(2)
O006 Gd01 N00C 143.0(2)
O007 Gd01 N009 133.2(2)
O007 Gd01 N00C 80.3(2)
O008 Gd01 O004 142.0(2)
O008 Gd01 O007 79.5(2)
O008 Gd01 N009 110.9(2)
O008 Gd01 N00C 71.1(2)
O00A Gd01 O004 138.2(2)
O00A Gd01 O007 147.7(2)
O00A Gd01 O008 72.9(2)
O00A Gd01 N009 73.8(2)
O00A Gd01 N00C 105.5(2)
N00C Gd01 N009 62.5(2)
C00F O004 Gd01 135.6(6)
C00H O005 Gd01 135.2(6)
C010 O006 Gd01 134.0(6)
C012 O007 Gd01 133.1(6)
C00M O008 Gd01 134.5(6)
C00K N009 Gd01 122.0(6)
C00K N009 C00V 117.7(9)
C00V N009 Gd01 119.2(6)
C00X O00A Gd01 136.6(6)
C00J N00B C00P 115.7(8)
C00O N00C Gd01 120.7(5)
C013 N00C Gd01 123.6(7)
C013 N00C C00O 115.5(8)
C00S N00D C00W 116.5(9)
C00F C00E H00E 116.9
C00H C00E H00E 116.9
C00H C00E C00F 126.2(9)
O004 C00F C00E 123.9(9)
O004 C00F C00G 116.6(9)
C00E C00F C00G 119.4(8)
C00F C00G H00A 109.5
C00F C00G H00B 109.5
C00F C00G H00C 109.5
H00A C00G H00B 109.5
H00A C00G H00C 109.5
H00B C00G H00C 109.5
O005 C00H C00E 125.3(8)
O005 C00H C00N 115.1(8)
C00E C00H C00N 119.6(8)
C010 C00I H00I 116.8
C012 C00I H00I 116.8
C012 C00I C010 126.5(10)
N00B C00J H00J 118.2
N00B C00J C00S 123.6(9)
C00S C00J H00J 118.2
N009 C00K H00K 118.0
N009 C00K C00T 123.9(9)
C00T C00K H00K 118.0
C00R C00L H00L 121.2
C00T C00L H00L 121.2
C00T C00L C00R 117.6(9)
O008 C00M C00Q 127.8(10)
O008 C00M C014 115.9(9)
C00Q C00M C014 116.2(10)
C00H C00N H00D 109.5
C00H C00N H00F 109.5
C00H C00N H00G 109.5
H00D C00N H00F 109.5
H00D C00N H00G 109.5
H00F C00N H00G 109.5
N00C C00O C00V 117.1(8)
N00C C00O C00Y 123.1(8)
C00Y C00O C00V 119.8(9)
N00B C00P C00W 121.1(10)
N00B C00P C00Y 118.2(8)
C00W C00P C00Y 120.7(8)
C00M C00Q H00Q 118.3
C00M C00Q C00X 123.4(10)
C00X C00Q H00Q 118.3
C00L C00R C00W 121.2(8)
C00V C00R C00L 117.2(8)
C00V C00R C00W 121.6(8)
N00D C00S C00J 120.6(10)
N00D C00S H00S 119.7
C00J C00S H00S 119.7
C00K C00T H00T 120.1
C00L C00T C00K 119.8(9)
C00L C00T H00T 120.1
C00Y C00U H00U 120.2
C011 C00U H00U 120.2
C011 C00U C00Y 119.5(9)
N009 C00V C00O 117.3(9)
N009 C00V C00R 123.7(8)
C00R C00V C00O 118.8(8)
N00D C00W C00P 122.4(9)
N00D C00W C00R 119.2(8)
C00P C00W C00R 118.4(9)
O00A C00X C00Q 123.9(9)
O00A C00X C015 118.1(9)
C00Q C00X C015 117.9(10)
C00O C00Y C00P 120.5(8)
C00O C00Y C00U 117.4(9)
C00U C00Y C00P 122.0(8)
H00H C00Z H00M 109.5
H00H C00Z H00N 109.5
H00M C00Z H00N 109.5
C010 C00Z H00H 109.5
C010 C00Z H00M 109.5
C010 C00Z H00N 109.5
O006 C010 C00I 123.3(9)
O006 C010 C00Z 118.5(9)
C00I C010 C00Z 118.2(10)
C00U C011 H011 121.2
C00U C011 C013 117.7(9)
C013 C011 H011 121.2
O007 C012 C00I 125.0(9)
O007 C012 C016 115.2(9)
C00I C012 C016 119.9(10)
N00C C013 C011 126.7(10)
N00C C013 H013 116.7
C011 C013 H013 116.7
C00M C014 H01A 109.5
C00M C014 H01B 109.5
C00M C014 H01C 109.5
H01A C014 H01B 109.5
H01A C014 H01C 109.5
H01B C014 H01C 109.5
C00X C015 H01D 109.5
C00X C015 H01E 109.5
C00X C015 H01F 109.5
H01D C015 H01E 109.5
H01D C015 H01F 109.5
H01E C015 H01F 109.5
C012 C016 H01G 109.5
C012 C016 H01H 109.5
C012 C016 H01I 109.5
H01G C016 H01H 109.5
H01G C016 H01I 109.5
H01H C016 H01I 109.5

loop_
_geom_bond_atom_site_label_1
_geom_bond_atom_site_label_2
_geom_bond_distance
Gd01 O004 2.374(6)
Gd01 O005 2.346(6)
Gd01 O006 2.321(7)
Gd01 O007 2.379(6)
Gd01 O008 2.367(7)
Gd01 N009 2.643(8)
Gd01 O00A 2.354(7)
Gd01 N00C 2.604(7)
O004 C00F 1.270(10)
O005 C00H 1.284(11)
O006 C010 1.287(13)
O007 C012 1.282(12)
O008 C00M 1.263(11)
N009 C00K 1.291(11)
N009 C00V 1.358(11)
O00A C00X 1.291(12)
N00B C00J 1.325(12)
N00B C00P 1.355(12)
N00C C00O 1.369(12)
N00C C013 1.323(11)
N00D C00S 1.334(12)
N00D C00W 1.347(12)
C00E H00E 0.9300
C00E C00F 1.404(13)
C00E C00H 1.366(13)
C00F C00G 1.496(13)
C00G H00A 0.9600
C00G H00B 0.9600
C00G H00C 0.9600
C00H C00N 1.510(12)
C00I H00I 0.9300
C00I C010 1.406(14)
C00I C012 1.389(14)
C00J H00J 0.9300
C00J C00S 1.413(14)
C00K H00K 0.9300
C00K C00T 1.405(14)
C00L H00L 0.9300
C00L C00R 1.428(12)
C00L C00T 1.377(13)
C00M C00Q 1.380(14)
C00M C014 1.517(13)
C00N H00D 0.9600
C00N H00F 0.9600
C00N H00G 0.9600
C00O C00V 1.476(12)
C00O C00Y 1.393(12)
C00P C00W 1.404(13)
C00P C00Y 1.458(13)
C00Q H00Q 0.9300
C00Q C00X 1.425(14)
C00R C00V 1.402(12)
C00R C00W 1.465(12)
C00S H00S 0.9300
C00T H00T 0.9300
C00U H00U 0.9300
C00U C00Y 1.424(13)
C00U C011 1.360(13)
C00X C015 1.507(14)
C00Z H00H 0.9600
C00Z H00M 0.9600
C00Z H00N 0.9600
C00Z C010 1.512(14)
C011 H011 0.9300
C011 C013 1.373(12)
C012 C016 1.515(13)
C013 H013 0.9300
C014 H01A 0.9600
C014 H01B 0.9600
C014 H01C 0.9600
C015 H01D 0.9600
C015 H01E 0.9600
C015 H01F 0.9600
C016 H01G 0.9600
C016 H01H 0.9600
C016 H01I 0.9600

loop_
_exptl_oxdiff_crystal_face_indexfrac_h
_exptl_oxdiff_crystal_face_indexfrac_k
_exptl_oxdiff_crystal_face_indexfrac_l
_exptl_oxdiff_crystal_face_x
_exptl_oxdiff_crystal_face_y
_exptl_oxdiff_crystal_face_z
2.2189 18.3642 21.4941 -0.9946 0.1033 0.0001
-0.4747 20.7924 18.3135 -0.9864 -0.0012 0.1644
1.5563 -20.9545 -18.0340 0.9762 0.0012 -0.2169
-20.8198 -3.7635 1.4674 0.2845 0.3167 0.9048
-3.3034 24.2378 -6.9835 -0.5977 -0.6654 0.4472
20.4649 6.0277 -2.1189 -0.3400 -0.3784 -0.8609
4.4491 -23.9596 6.8821 0.5802 0.6460 -0.4961

loop_
_smtbx_masks_void_nr
_smtbx_masks_void_average_x
_smtbx_masks_void_average_y
_smtbx_masks_void_average_z
_smtbx_masks_void_volume
_smtbx_masks_void_count_electrons
1 -0.191 0.081 0.231 103.9 34.4
2 -0.191 0.419 0.731 103.9 34.3
3 0.191 0.581 0.269 103.9 33.3
4 0.191 0.919 0.769 103.9 33.2
5 0.309 0.581 0.731 103.9 34.4
6 0.309 0.919 0.231 103.9 34.3
7 0.691 0.081 0.769 103.9 33.3
8 0.691 0.419 0.269 103.9 33.2
